data_1528104
loop_
_publ_author_name
'Susa, K.'
'Steinfink, H.'

_publ_section_title
;
 Ternary sulfide compounds A B2 S4: The crystal structures of Ge Pb2 S4
 and Sn Ba2 S4
;
_journal_name_full 'Journal of Solid State Chemistry'
_journal_page_first 75
_journal_page_last 82
_journal_volume 3
_journal_year 1971
_chemical_formula_sum 'Ge Pb2 S4'
_chemical_name_systematic 'Pb2 (Ge S4)'
_space_group_IT_number 14
_symmetry_space_group_name_Hall '-P 2ybc'
_symmetry_space_group_name_H-M 'P 1 21/c 1'
_cell_angle_alpha 90
_cell_angle_beta 114.171
_cell_angle_gamma 90
_cell_formula_units_Z 4
_cell_length_a 7.9742
_cell_length_b 8.9255
_cell_length_c 10.8761
_cell_volume 706.226
_citation_journal_id_ASTM JSSCBI
_cod_data_source_file Susa_JSSCBI_1971_1955.cif
_cod_data_source_block Ge1Pb2S4
_cod_original_cell_volume 706.2258
_cod_original_formula_sum 'Ge1 Pb2 S4'
_cod_database_code 1528104

loop_
_symmetry_equiv_pos_as_xyz
x,y,z
-x,y+1/2,-z+1/2
-x,-y,-z
x,-y-1/2,z-1/2

loop_
_atom_site_label
_atom_site_type_symbol
_atom_site_fract_x
_atom_site_fract_y
_atom_site_fract_z
_atom_site_occupancy
_atom_site_U_iso_or_equiv
S1 S-2 0.2465 -0.0171 0.1256 1 0.0
Pb2 Pb+2 0.4124 0.4326 0.1551 1 0.0
Pb1 Pb+2 0.0356 0.3161 0.3407 1 0.0
S4 S-2 0.9193 0.3691 0.061 1 0.0
Ge1 Ge+4 0.7137 0.1908 0.0063 1 0.0
S3 S-2 0.4437 0.2002 0.398 1 0.0
S2 S-2 0.7644 0.09 0.2027 1 0.0
